data_4128303
loop_
_publ_author_name
'Thesmar, Pierre'
'Baudoin, Olivier'

_publ_section_title
;
 Efficient and Divergent Total Synthesis of (-)-Epicoccin G and
 (-)-Rostratin A Enabled by Double C(sp<sup>3</sup>)-H Activation.
;
_journal_issue 40
_journal_name_full 'Journal of the American Chemical Society'
_journal_page_first 15779
_journal_page_last 15783
_journal_paper_doi 10.1021/jacs.9b09359
_journal_volume 141
_journal_year 2019
_chemical_absolute_configuration ad
_chemical_compound_source 'Pierre Thesmar'
_chemical_formula_moiety 'C22 H27 N2 O8.50'
_chemical_formula_sum 'C22 H27 N2 O8.5'
_chemical_formula_weight 455.46
_chemical_melting_point ?
_space_group_IT_number 154
_space_group_name_Hall 'P 32 2"'
_space_group_name_H-M_alt 'P 32 2 1'
_symmetry_cell_setting trigonal
_symmetry_space_group_name_Hall 'P 32 2"'
_symmetry_space_group_name_H-M 'P 32 2 1'
_atom_sites_solution_hydrogens difmap
_atom_sites_solution_primary other
_audit_creation_date 2018-06-08
_audit_creation_method CRYSTALS_ver_14.61_build_6949
_cell_angle_alpha 90
_cell_angle_beta 90
_cell_angle_gamma 120
_cell_formula_units_Z 6
_cell_length_a 9.8830(4)
_cell_length_b 9.8830(4)
_cell_length_c 36.809(2)
_cell_measurement_reflns_used 9902
_cell_measurement_temperature 123
_cell_measurement_theta_max 69
_cell_measurement_theta_min 4
_cell_volume 3113.6(2)
_computing_cell_refinement 'Apex2 (Bruker AXS, 2006)'
_computing_data_collection 'Apex2 (Bruker AXS, 2006)'
_computing_data_reduction 'Apex2 (Bruker AXS, 2006)'
_computing_molecular_graphics 'CAMERON (Watkin et al., 1996)'
_computing_publication_material 'CRYSTALS (Betteridge et al., 2003)'
_computing_structure_refinement 'CRYSTALS (Betteridge et al., 2003)'
_computing_structure_solution 'Superflip (Palatinus & Chapuis, 2007)'
_diffrn_ambient_temperature 123
_diffrn_measured_fraction_theta_full 0.989
_diffrn_measured_fraction_theta_max 0.976
_diffrn_measurement_device Area
_diffrn_measurement_device_type 'Bruker Kappa Apex2'
_diffrn_measurement_method '\f & \w scans'
_diffrn_radiation_monochromator graphite
_diffrn_radiation_type 'Cu K\a'
_diffrn_radiation_wavelength 1.54178
_diffrn_reflns_av_R_equivalents 0.031
_diffrn_reflns_av_unetI/netI 0.039
_diffrn_reflns_limit_h_max 10
_diffrn_reflns_limit_h_min -10
_diffrn_reflns_limit_k_max 6
_diffrn_reflns_limit_k_min -10
_diffrn_reflns_limit_l_max 43
_diffrn_reflns_limit_l_min -33
_diffrn_reflns_number 16837
_diffrn_reflns_theta_full 68.000
_diffrn_reflns_theta_max 69.282
_diffrn_reflns_theta_min 3.602
_diffrn_standards_number 0
_exptl_absorpt_coefficient_mu 0.949
_exptl_absorpt_correction_T_max 0.98
_exptl_absorpt_correction_T_min 0.88
_exptl_absorpt_correction_type multi-scan
_exptl_absorpt_process_details 'SADABS (Siemens, 1996)'
_exptl_crystal_colour colourless
_exptl_crystal_density_diffrn 1.457
_exptl_crystal_density_meas ?
_exptl_crystal_density_method 'not measured'
_exptl_crystal_description plate
_exptl_crystal_F_000 1446
_exptl_crystal_recrystallization_method
; 
Cyclohexane / AcOEt
;
_exptl_crystal_size_max 0.130
_exptl_crystal_size_mid 0.120
_exptl_crystal_size_min 0.020
_refine_diff_density_max 0.64
_refine_diff_density_min -0.29
_refine_ls_abs_structure_details
; 
 Parsons, Flack & Wagner (2013), 
 1133 Friedel Pairs 
;
_refine_ls_abs_structure_Flack 0.05(6)
_refine_ls_extinction_method None
_refine_ls_goodness_of_fit_ref 0.9809
_refine_ls_hydrogen_treatment constr
_refine_ls_matrix_type full
_refine_ls_number_parameters 296
_refine_ls_number_reflns 3358
_refine_ls_number_restraints 2
_refine_ls_R_factor_all 0.0335
_refine_ls_R_factor_gt 0.0327
_refine_ls_shift/su_max 0.0006589
_refine_ls_shift/su_mean 0.0001010
_refine_ls_structure_factor_coef Fsqd
_refine_ls_weighting_details
;
 Method= Modified Sheldrick 
 w=1/[\s^2^(F^2^) + ( 0.05P)^2^ + 1.58P] 
 ,where P=(max(Fo^2^,0) + 2Fc^2^)/3 
;
_refine_ls_weighting_scheme calc
_refine_ls_wR_factor_all 0.0854
_refine_ls_wR_factor_gt 0.0845
_refine_ls_wR_factor_ref 0.0842
_reflns_limit_h_max 4
_reflns_limit_h_min -11
_reflns_limit_k_max 11
_reflns_limit_k_min 0
_reflns_limit_l_max 43
_reflns_limit_l_min 0
_reflns_number_gt 3293
_reflns_number_total 3391
_reflns_threshold_expression I>2.0\s(I)
_oxford_diffrn_Wilson_B_factor 0.00
_oxford_diffrn_Wilson_scale 0.00
_oxford_refine_ls_r_factor_ref 0.0333
_oxford_refine_ls_scale 0.13028(6)
_oxford_reflns_number_all 3378
_oxford_structure_analysis_title 'P3221 in P3(2)21'
_cod_data_source_file ja9b09359_si_003.cif
_cod_data_source_block THP_1149_123K
_cod_depositor_comments
;
The following automatic conversions were performed:

'_chemical_melting_point' value 'not measured' was changed to '?' -
the value is undefined or not given.

'_exptl_crystal_density_meas' value 'not measured' was changed to '?'
- the value is perceived as not measured.

Automatic conversion script
Id: cif_fix_values 4973 2017-02-22 13:04:09Z antanas 
;
_cod_original_cell_volume 3113.7(2)
_cod_original_sg_symbol_Hall 'P 32 2'
_cod_original_sg_symbol_H-M 'P 32 2 1 '
_cod_original_formula_sum 'C22 H27 N2 O8.50'
_cod_database_code 4128303
_oxford_refine_reflns_threshold_expression_ref I>-3.0\s(I)
_oxford_hooft_y 0.04(8)
_oxford_bijvoet_difference 0.05(6)
_oxford_refined_flack_x 0.14(14)

loop_
_symmetry_equiv_pos_as_xyz
x,y,z
y,x,-z
x-y,-y,-z+1/3
-y,x-y,z+2/3
-x+y,-x,z+1/3
-x,-x+y,-z+2/3

loop_
_atom_site_label
_atom_site_type_symbol
_atom_site_fract_x
_atom_site_fract_y
_atom_site_fract_z
_atom_site_U_iso_or_equiv
_atom_site_occupancy
_atom_site_adp_type
_atom_site_refinement_flags_posn
_atom_site_refinement_flags_adp
O1 O 0.66558(15) 0.47757(16) 0.41674(3) 0.0186 1.0000 Uani . .
C2 C 0.7235(2) 0.4127(2) 0.39404(5) 0.0206 1.0000 Uani . .
O3 O 0.64241(17) 0.30004(17) 0.37523(4) 0.0259 1.0000 Uani . .
C4 C 0.8980(3) 0.4970(3) 0.39497(6) 0.0310 1.0000 Uani . .
C5 C 0.4978(2) 0.4122(2) 0.41646(4) 0.0155 1.0000 Uani . .
C6 C 0.4502(2) 0.4929(2) 0.38800(4) 0.0149 1.0000 Uani . .
N7 N 0.46591(18) 0.45593(18) 0.35006(4) 0.0162 1.0000 Uani . .
C8 C 0.5978(2) 0.5383(2) 0.33130(5) 0.0179 1.0000 Uani . .
O9 O 0.71833(16) 0.64404(19) 0.34459(4) 0.0281 1.0000 Uani . .
C10 C 0.5972(2) 0.4921(2) 0.29199(4) 0.0167 1.0000 Uani . .
N11 N 0.44079(18) 0.40095(18) 0.27556(4) 0.0160 1.0000 Uani . .
C12 C 0.3045(2) 0.3413(2) 0.29387(5) 0.0162 1.0000 Uani . .
C13 C 0.3138(2) 0.3384(2) 0.33512(5) 0.0162 1.0000 Uani . .
C14 C 0.2005(2) 0.3784(2) 0.35402(5) 0.0197 1.0000 Uani . .
C15 C 0.2745(2) 0.4326(2) 0.39109(5) 0.0162 1.0000 Uani . .
O16 O 0.23217(16) 0.52435(16) 0.41377(3) 0.0199 1.0000 Uani . .
C17 C 0.1903(2) 0.3663(2) 0.42522(5) 0.0178 1.0000 Uani . .
C18 C 0.2732(2) 0.3519(2) 0.45788(5) 0.0191 1.0000 Uani . .
C19 C 0.4513(2) 0.4378(2) 0.45399(4) 0.0172 1.0000 Uani . .
O20 O 0.17742(15) 0.28615(16) 0.27883(3) 0.0203 1.0000 Uani . .
C21 C 0.4466(2) 0.4286(2) 0.23629(4) 0.0153 1.0000 Uani . .
C22 C 0.6067(2) 0.5724(2) 0.23043(5) 0.0173 1.0000 Uani . .
C23 C 0.6808(2) 0.6350(2) 0.26727(5) 0.0185 1.0000 Uani . .
O24 O 0.61612(18) 0.67943(16) 0.20267(3) 0.0234 1.0000 Uani . .
C25 C 0.6958(2) 0.5906(2) 0.19703(5) 0.0206 1.0000 Uani . .
C26 C 0.6347(2) 0.4674(2) 0.16789(5) 0.0246 1.0000 Uani . .
C27 C 0.4637(2) 0.3424(2) 0.17351(5) 0.0205 1.0000 Uani . .
C28 C 0.4409(2) 0.2965(2) 0.21358(5) 0.0168 1.0000 Uani . .
O29 O 0.30721(15) 0.14648(15) 0.22220(3) 0.0186 1.0000 Uani . .
C30 C 0.1618(2) 0.1154(2) 0.21345(5) 0.0189 1.0000 Uani . .
O31 O 0.13375(17) 0.19986(17) 0.19527(4) 0.0239 1.0000 Uani . .
C32 C 0.0435(2) -0.0369(3) 0.22982(6) 0.0278 1.0000 Uani . .
H41 H 0.9365 0.4293 0.3868 0.0505 1.0000 Uiso R .
H43 H 0.9412 0.5871 0.3801 0.0503 1.0000 Uiso R .
H42 H 0.9315 0.5270 0.4198 0.0497 1.0000 Uiso R .
H51 H 0.4463 0.3004 0.4116 0.0200 1.0000 Uiso R .
H61 H 0.5125 0.6089 0.3913 0.0189 1.0000 Uiso R .
H101 H 0.6536 0.4307 0.2902 0.0221 1.0000 Uiso R .
H131 H 0.2914 0.2295 0.3429 0.0180 1.0000 Uiso R .
H142 H 0.1943 0.4638 0.3413 0.0218 1.0000 Uiso R .
H141 H 0.0962 0.2900 0.3564 0.0223 1.0000 Uiso R .
H171 H 0.0791 0.2855 0.4225 0.0234 1.0000 Uiso R .
H182 H 0.2448 0.3896 0.4796 0.0243 1.0000 Uiso R .
H181 H 0.2400 0.2396 0.4608 0.0243 1.0000 Uiso R .
H191 H 0.4944 0.5486 0.4572 0.0223 1.0000 Uiso R .
H192 H 0.4939 0.3983 0.4720 0.0225 1.0000 Uiso R .
H211 H 0.3610 0.4479 0.2290 0.0190 1.0000 Uiso R .
H231 H 0.6564 0.7141 0.2743 0.0223 1.0000 Uiso R .
H232 H 0.7920 0.6752 0.2665 0.0224 1.0000 Uiso R .
H251 H 0.8111 0.6517 0.1990 0.0278 1.0000 Uiso R .
H261 H 0.6481 0.5174 0.1442 0.0333 1.0000 Uiso R .
H262 H 0.6954 0.4139 0.1690 0.0336 1.0000 Uiso R .
H272 H 0.3947 0.3818 0.1661 0.0273 1.0000 Uiso R .
H271 H 0.4380 0.2470 0.1593 0.0268 1.0000 Uiso R .
H281 H 0.5342 0.2889 0.2212 0.0219 1.0000 Uiso R .
H322 H -0.0495 -0.0793 0.2152 0.0413 1.0000 Uiso R .
H321 H 0.0880 -0.1039 0.2294 0.0410 1.0000 Uiso R .
H323 H 0.0254 -0.0172 0.2541 0.0412 1.0000 Uiso R .
O2 O 1.0000 0.9358(3) 0.3333 0.0900 1.0000 Uani S T
H20 H 0.9114 0.8443 0.3365 0.1036 1.0000 Uiso R .

loop_
_atom_site_aniso_label
_atom_site_aniso_U_11
_atom_site_aniso_U_22
_atom_site_aniso_U_33
_atom_site_aniso_U_23
_atom_site_aniso_U_13
_atom_site_aniso_U_12
O1 0.0155(7) 0.0240(7) 0.0178(6) -0.0020(5) -0.0019(5) 0.0109(6)
C2 0.0209(10) 0.0270(11) 0.0203(8) 0.0025(8) 0.0004(7) 0.0169(9)
O3 0.0253(8) 0.0286(8) 0.0278(7) -0.0030(6) 0.0012(6) 0.0164(7)
C4 0.0214(11) 0.0421(14) 0.0330(11) -0.0024(9) -0.0004(8) 0.0184(10)
C5 0.0135(9) 0.0166(9) 0.0154(8) -0.0007(7) -0.0016(7) 0.0067(8)
C6 0.0133(9) 0.0161(9) 0.0140(8) -0.0009(7) 0.0004(6) 0.0063(7)
N7 0.0140(8) 0.0193(8) 0.0132(7) 0.0001(6) -0.0006(6) 0.0067(6)
C8 0.0167(9) 0.0210(10) 0.0164(8) 0.0020(7) -0.0004(7) 0.0096(8)
O9 0.0149(7) 0.0360(9) 0.0179(6) -0.0024(6) -0.0006(5) 0.0010(7)
C10 0.0140(9) 0.0185(9) 0.0164(8) 0.0016(7) 0.0010(7) 0.0072(8)
N11 0.0156(8) 0.0178(8) 0.0126(7) 0.0006(6) -0.0001(6) 0.0068(7)
C12 0.0156(9) 0.0147(9) 0.0163(8) -0.0002(7) -0.0005(7) 0.0061(7)
C13 0.0130(9) 0.0163(9) 0.0154(8) 0.0010(7) -0.0013(7) 0.0043(8)
C14 0.0145(9) 0.0289(10) 0.0142(8) 0.0011(7) 0.0003(7) 0.0097(8)
C15 0.0146(9) 0.0188(9) 0.0156(8) -0.0001(7) -0.0003(7) 0.0086(8)
O16 0.0193(7) 0.0242(7) 0.0199(6) -0.0002(5) 0.0024(5) 0.0135(6)
C17 0.0146(9) 0.0229(10) 0.0158(8) 0.0003(7) 0.0016(7) 0.0092(8)
C18 0.0174(9) 0.0225(10) 0.0142(8) 0.0006(7) 0.0008(7) 0.0075(8)
C19 0.0188(10) 0.0190(9) 0.0135(8) -0.0003(7) -0.0009(7) 0.0094(8)
O20 0.0157(7) 0.0241(7) 0.0153(6) -0.0014(5) -0.0012(5) 0.0057(6)
C21 0.0173(9) 0.0164(9) 0.0131(8) 0.0022(7) 0.0016(6) 0.0091(8)
C22 0.0209(10) 0.0153(9) 0.0161(8) 0.0012(7) 0.0004(7) 0.0094(8)
C23 0.0173(9) 0.0172(9) 0.0165(8) 0.0013(7) 0.0022(7) 0.0053(8)
O24 0.0329(8) 0.0191(7) 0.0171(6) 0.0056(5) 0.0038(6) 0.0121(6)
C25 0.0213(10) 0.0186(10) 0.0177(8) 0.0022(7) 0.0035(7) 0.0068(8)
C26 0.0245(11) 0.0236(11) 0.0200(8) -0.0013(8) 0.0067(8) 0.0077(9)
C27 0.0216(10) 0.0220(10) 0.0154(8) -0.0024(7) 0.0004(7) 0.0091(8)
C28 0.0149(9) 0.0158(9) 0.0184(8) -0.0002(7) -0.0003(7) 0.0067(8)
O29 0.0166(7) 0.0152(7) 0.0219(6) 0.0006(5) -0.0006(5) 0.0064(6)
C30 0.0199(9) 0.0185(9) 0.0179(8) -0.0036(7) -0.0020(7) 0.0093(8)
O31 0.0220(7) 0.0267(7) 0.0225(6) 0.0026(6) -0.0026(6) 0.0117(6)
C32 0.0210(10) 0.0202(10) 0.0379(11) 0.0015(9) -0.0020(8) 0.0071(9)
O2 0.0395(18) 0.0474(14) 0.181(4) 0.0186(11) 0.037(2) 0.0197(9)

loop_
_atom_type_symbol
_atom_type_scat_dispersion_real
_atom_type_scat_dispersion_imag
_atom_type_scat_Cromer_Mann_a1
_atom_type_scat_Cromer_Mann_b1
_atom_type_scat_Cromer_Mann_a2
_atom_type_scat_Cromer_Mann_b2
_atom_type_scat_Cromer_Mann_a3
_atom_type_scat_Cromer_Mann_b3
_atom_type_scat_Cromer_Mann_a4
_atom_type_scat_Cromer_Mann_b4
_atom_type_scat_Cromer_Mann_c
_atom_type_scat_source
C 0.0181 0.0091 2.3100 20.8439 1.0200 10.2075 1.5886 0.5687 0.8650 51.6512 0.2156 'International Tables Vol C 4.2.6.8 and 6.1.1.4'
H 0.0000 0.0000 0.4930 10.5109 0.3229 26.1257 0.1402 3.1424 0.0408 57.7998 0.0030 'International Tables Vol C 4.2.6.8 and 6.1.1.4'
N 0.0311 0.0180 12.2126 0.0057 3.1322 9.8933 2.0125 28.9975 1.1663 0.5826 -11.5290 'International Tables Vol C 4.2.6.8 and 6.1.1.4'
O 0.0492 0.0322 3.0485 13.2771 2.2868 5.7011 1.5463 0.3239 0.8670 32.9089 0.2508 'International Tables Vol C 4.2.6.8 and 6.1.1.4'

loop_
_geom_angle_atom_site_label_1
_geom_angle_site_symmetry_1
_geom_angle_atom_site_label_2
_geom_angle_atom_site_label_3
_geom_angle
_geom_angle_publ_flag
C2 . O1 C5 116.67(14) yes
O1 . C2 O3 123.40(18) yes
O1 . C2 C4 111.59(17) yes
O3 . C2 C4 125.00(18) yes
C2 . C4 H41 110.5 no
C2 . C4 H43 111.4 no
H41 . C4 H43 108.9 no
C2 . C4 H42 108.4 no
H41 . C4 H42 108.2 no
H43 . C4 H42 109.5 no
O1 . C5 C6 110.82(14) yes
O1 . C5 C19 107.12(13) yes
C6 . C5 C19 109.87(15) yes
O1 . C5 H51 109.9 no
C6 . C5 H51 110.1 no
C19 . C5 H51 109.0 no
C5 . C6 N7 115.07(15) yes
C5 . C6 C15 109.36(14) yes
N7 . C6 C15 102.33(13) yes
C5 . C6 H61 109.9 no
N7 . C6 H61 108.6 no
C15 . C6 H61 111.3 no
C6 . N7 C8 122.16(15) yes
C6 . N7 C13 110.96(14) yes
C8 . N7 C13 126.13(15) yes
N7 . C8 O9 123.37(16) yes
N7 . C8 C10 117.05(16) yes
O9 . C8 C10 119.54(16) yes
C8 . C10 N11 114.88(14) yes
C8 . C10 C23 111.77(15) yes
N11 . C10 C23 103.72(14) yes
C8 . C10 H101 108.7 no
N11 . C10 H101 109.4 no
C23 . C10 H101 108.1 no
C10 . N11 C12 125.04(14) yes
C10 . N11 C21 111.05(14) yes
C12 . N11 C21 120.73(15) yes
N11 . C12 C13 116.75(15) yes
N11 . C12 O20 123.13(16) yes
C13 . C12 O20 120.07(16) yes
C12 . C13 N7 113.91(14) yes
C12 . C13 C14 112.98(15) yes
N7 . C13 C14 102.55(14) yes
C12 . C13 H131 108.3 no
N7 . C13 H131 108.9 no
C14 . C13 H131 110.1 no
C13 . C14 C15 102.41(14) yes
C13 . C14 H142 111.7 no
C15 . C14 H142 110.3 no
C13 . C14 H141 113.3 no
C15 . C14 H141 110.2 no
H142 . C14 H141 108.8 no
C6 . C15 C14 108.88(14) yes
C6 . C15 O16 115.32(14) yes
C14 . C15 O16 120.29(15) yes
C6 . C15 C17 121.07(15) yes
C14 . C15 C17 123.21(16) yes
O16 . C15 C17 60.46(12) yes
C15 . O16 C17 60.72(11) yes
C15 . C17 O16 58.81(11) yes
C15 . C17 C18 120.89(16) yes
O16 . C17 C18 117.07(15) yes
C15 . C17 H171 115.3 no
O16 . C17 H171 116.1 no
C18 . C17 H171 116.3 no
C17 . C18 C19 113.77(15) yes
C17 . C18 H182 110.1 no
C19 . C18 H182 109.5 no
C17 . C18 H181 107.5 no
C19 . C18 H181 106.0 no
H182 . C18 H181 109.8 no
C18 . C19 C5 110.68(14) yes
C18 . C19 H191 110.5 no
C5 . C19 H191 107.6 no
C18 . C19 H192 108.9 no
C5 . C19 H192 109.1 no
H191 . C19 H192 109.9 no
N11 . C21 C22 103.82(14) yes
N11 . C21 C28 113.50(15) yes
C22 . C21 C28 107.29(15) yes
N11 . C21 H211 110.1 no
C22 . C21 H211 111.7 no
C28 . C21 H211 110.2 no
C21 . C22 C23 108.53(14) yes
C21 . C22 O24 116.18(15) yes
C23 . C22 O24 119.61(16) yes
C21 . C22 C25 120.76(16) yes
C23 . C22 C25 124.07(17) yes
O24 . C22 C25 60.11(12) yes
C10 . C23 C22 103.17(15) yes
C10 . C23 H231 110.6 no
C22 . C23 H231 107.7 no
C10 . C23 H232 112.0 no
C22 . C23 H232 111.2 no
H231 . C23 H232 111.7 no
C22 . O24 C25 60.97(11) yes
C22 . C25 O24 58.92(12) yes
C22 . C25 C26 121.61(17) yes
O24 . C25 C26 118.03(17) yes
C22 . C25 H251 116.7 no
O24 . C25 H251 115.2 no
C26 . C25 H251 114.8 no
C25 . C26 C27 113.05(15) yes
C25 . C26 H261 109.2 no
C27 . C26 H261 110.2 no
C25 . C26 H262 107.5 no
C27 . C26 H262 106.6 no
H261 . C26 H262 110.2 no
C26 . C27 C28 108.09(15) yes
C26 . C27 H272 110.5 no
C28 . C27 H272 111.1 no
C26 . C27 H271 110.5 no
C28 . C27 H271 107.2 no
H272 . C27 H271 109.4 no
C21 . C28 C27 109.75(15) yes
C21 . C28 O29 112.41(15) yes
C27 . C28 O29 116.17(15) yes
C21 . C28 H281 105.6 no
C27 . C28 H281 106.7 no
O29 . C28 H281 105.4 no
C28 . O29 C30 120.27(15) yes
O29 . C30 O31 124.25(18) yes
O29 . C30 C32 109.91(16) yes
O31 . C30 C32 125.85(18) yes
C30 . C32 H322 108.1 no
C30 . C32 H321 106.9 no
H322 . C32 H321 111.0 no
C30 . C32 H323 107.8 no
H322 . C32 H323 112.3 no
H321 . C32 H323 110.7 no
H20 6_765 O2 H20 117.5 no

loop_
_geom_bond_atom_site_label_1
_geom_bond_atom_site_label_2
_geom_bond_site_symmetry_2
_geom_bond_distance
_geom_bond_publ_flag
O1 C2 . 1.343(2) yes
O1 C5 . 1.447(2) yes
C2 O3 . 1.212(2) yes
C2 C4 . 1.495(3) yes
C4 H41 . 0.967 no
C4 H43 . 0.945 no
C4 H42 . 0.968 no
C5 C6 . 1.526(2) yes
C5 C19 . 1.517(2) yes
C5 H51 . 0.974 no
C6 N7 . 1.471(2) yes
C6 C15 . 1.533(2) yes
C6 H61 . 1.001 no
N7 C8 . 1.333(2) yes
N7 C13 . 1.472(2) yes
C8 O9 . 1.227(2) yes
C8 C10 . 1.516(2) yes
C10 N11 . 1.475(2) yes
C10 C23 . 1.529(2) yes
C10 H101 . 1.010 no
N11 C12 . 1.350(2) yes
N11 C21 . 1.467(2) yes
C12 C13 . 1.522(2) yes
C12 O20 . 1.223(2) yes
C13 C14 . 1.529(3) yes
C13 H131 . 1.025 no
C14 C15 . 1.514(2) yes
C14 H142 . 0.993 no
C14 H141 . 0.966 no
C15 O16 . 1.440(2) yes
C15 C17 . 1.468(2) yes
O16 C17 . 1.464(2) yes
C17 C18 . 1.501(2) yes
C17 H171 . 0.988 no
C18 C19 . 1.531(3) yes
C18 H182 . 0.980 no
C18 H181 . 0.994 no
C19 H191 . 0.964 no
C19 H192 . 0.966 no
C21 C22 . 1.524(3) yes
C21 C28 . 1.527(2) yes
C21 H211 . 0.993 no
C22 C23 . 1.518(2) yes
C22 O24 . 1.440(2) yes
C22 C25 . 1.470(2) yes
C23 H231 . 0.961 no
C23 H232 . 0.965 no
O24 C25 . 1.457(2) yes
C25 C26 . 1.504(3) yes
C25 H251 . 0.990 no
C26 C27 . 1.529(3) yes
C26 H261 . 0.978 no
C26 H262 . 0.980 no
C27 C28 . 1.526(2) yes
C27 H272 . 0.978 no
C27 H271 . 0.994 no
C28 O29 . 1.444(2) yes
C28 H281 . 1.002 no
O29 C30 . 1.350(2) yes
C30 O31 . 1.205(2) yes
C30 C32 . 1.495(3) yes
C32 H322 . 0.961 no
C32 H321 . 0.961 no
C32 H323 . 0.952 no
O2 H20 6_765 0.898 no
O2 H20 . 0.898 no

loop_
_geom_hbond_atom_site_label_D
_geom_hbond_atom_site_label_H
_geom_hbond_atom_site_label_A
_geom_hbond_site_symmetry_A
_geom_hbond_angle_DHA
_geom_hbond_distance_DH
_geom_hbond_distance_HA
_geom_hbond_distance_DA
_geom_hbond_publ_flag
C10 H101 O16 6_655 151 1.01 2.57 3.486(3) yes
C14 H142 O3 6_665 134 0.99 2.56 3.324(3) yes
C17 H171 O20 6_555 156 0.99 2.58 3.511(3) yes
C19 H191 O29 6_665 154 0.96 2.59 3.477(3) yes
C28 H281 O16 6_655 168 1.00 2.57 3.561(3) yes
O2 H20 O9 . 179 0.90 1.97 2.865(3) yes
